data_4026522
loop_
_publ_author_name
'Ross M. Denton'
'Jie An'
'Beatrice Adeniran'
'Alexander J. Blake'
'William Lewis'
'Andrew M. Poulton'

_publ_section_title
;
 Catalytic Phosphorus(V)-Mediated Nucleophilic Substitution Reactions:
 Development of a Catalytic Appel Reaction
;
_journal_name_full 'Journal of Organic Chemistry'
_journal_page_first 6749
_journal_page_last 6767
_journal_paper_doi 10.1021/jo201085r
_journal_volume 76
_journal_year 2011
_chemical_absolute_configuration rm
_chemical_formula_moiety 'C27 H45 Cl'
_chemical_formula_sum 'C27 H45 Cl'
_chemical_formula_weight 405.08
_chemical_name_systematic
; 
 ? 
;
_space_group_IT_number 4
_symmetry_cell_setting monoclinic
_symmetry_space_group_name_Hall 'P 2yb'
_symmetry_space_group_name_H-M 'P 1 21 1'
_atom_sites_solution_hydrogens geom
_atom_sites_solution_primary direct
_atom_sites_solution_secondary difmap
_audit_creation_method 'enCIFer editing of SHELXL97 output file'
_cell_angle_alpha 90.00
_cell_angle_beta 100.148(2)
_cell_angle_gamma 90.00
_cell_formula_units_Z 2
_cell_length_a 9.7919(2)
_cell_length_b 7.53219(15)
_cell_length_c 16.9507(4)
_cell_measurement_reflns_used 12193
_cell_measurement_temperature 90(2)
_cell_measurement_theta_max 74.97
_cell_measurement_theta_min 4.57
_cell_volume 1230.63(5)
_computing_cell_refinement
;
CrysAlisPro, Oxford Diffraction Ltd.,
Version 1.171.33.52 (release 06-11-2009 CrysAlis171 .NET)
(compiled Nov  6 2009,16:24:50)
;
_computing_data_collection
;
CrysAlisPro, Oxford Diffraction Ltd.,
Version 1.171.33.52 (release 06-11-2009 CrysAlis171 .NET)
(compiled Nov  6 2009,16:24:50)
;
_computing_data_reduction
;
CrysAlisPro, Oxford Diffraction Ltd.,
Version 1.171.33.52 (release 06-11-2009 CrysAlis171 .NET)
(compiled Nov  6 2009,16:24:50)
;
_computing_molecular_graphics ' ? '
_computing_publication_material 'enCIFer(Allen et al.,2004);PLATON(Spek,2009)'
_computing_structure_refinement 'SHELXL97 (Sheldrick, 2008)'
_computing_structure_solution 'SHELXTL (Sheldrick, 2008)'
_diffrn_ambient_temperature 90(2)
_diffrn_detector_area_resol_mean 10.3613
_diffrn_measured_fraction_theta_full 0.999
_diffrn_measured_fraction_theta_max 0.981
_diffrn_measurement_device_type 'SuperNova, Single source at offset), Atlas'
_diffrn_measurement_method '\w scans'
_diffrn_radiation_monochromator mirror
_diffrn_radiation_source 'SuperNova (Cu) X-ray Source'
_diffrn_radiation_type CuK\a
_diffrn_radiation_wavelength 1.54184
_diffrn_reflns_av_R_equivalents 0.033
_diffrn_reflns_av_sigmaI/netI 0.022
_diffrn_reflns_limit_h_max 12
_diffrn_reflns_limit_h_min -11
_diffrn_reflns_limit_k_max 9
_diffrn_reflns_limit_k_min -9
_diffrn_reflns_limit_l_max 21
_diffrn_reflns_limit_l_min -21
_diffrn_reflns_number 12408
_diffrn_reflns_theta_full 67.50
_diffrn_reflns_theta_max 75.13
_diffrn_reflns_theta_min 4.59
_diffrn_standards_decay_% 0
_diffrn_standards_number 0
_exptl_absorpt_coefficient_mu 1.413
_exptl_absorpt_correction_T_max 0.887
_exptl_absorpt_correction_T_min 0.692
_exptl_absorpt_correction_type analytical
_exptl_absorpt_process_details
;
CrysAlisPro, Oxford Diffraction Ltd., 
Version 1.171.33.55 (release 05-01-2010 CrysAlis171 .NET) 
(compiled Jan  5 2010,16:28:46) 
Analytical numeric absorption correction using a multifaceted crystal 
model based on expressions derived by R.C. Clark & J.S. Reid. 
(Clark, R. C. & Reid, J. S. (1995). Acta Cryst. A51, 887-897) 
;
_exptl_crystal_colour colourless
_exptl_crystal_density_diffrn 1.093
_exptl_crystal_description block
_exptl_crystal_F_000 448
_exptl_crystal_size_max 0.4054
_exptl_crystal_size_mid 0.2514
_exptl_crystal_size_min 0.1166
_refine_diff_density_max 0.60
_refine_diff_density_min -0.33
_refine_diff_density_rms 0.07
_refine_ls_abs_structure_details 'Flack H D (1983), Acta Cryst. A39, 876-881, 2183 Friedel pairs'
_refine_ls_abs_structure_Flack -0.02(2)
_refine_ls_extinction_method none
_refine_ls_goodness_of_fit_ref 1.07
_refine_ls_hydrogen_treatment constr
_refine_ls_matrix_type full
_refine_ls_number_parameters 259
_refine_ls_number_reflns 4934
_refine_ls_number_restraints 1
_refine_ls_restrained_S_all 1.07
_refine_ls_R_factor_all 0.0708
_refine_ls_R_factor_gt 0.0667
_refine_ls_shift/su_max 0.000
_refine_ls_shift/su_mean 0.000
_refine_ls_structure_factor_coef Fsqd
_refine_ls_weighting_details 'calc w=1/[\s^2^(Fo^2^)+(0.1111P)^2^+0.7206P] where P=(Fo^2^+2Fc^2^)/3'
_refine_ls_weighting_scheme calc
_refine_ls_wR_factor_gt 0.179
_refine_ls_wR_factor_ref 0.185
_reflns_number_gt 4626
_reflns_number_total 4934
_reflns_threshold_expression I>2\s(I)
_cod_data_source_file jo201085r_si_001_1.cif
_cod_data_source_block ajrdcb
_cod_original_sg_symbol_H-M 'P 21'
_cod_database_code 4026522
_nottingham_internal_coll_name AJRDCB
_nottingham_internal_coll_number 9356
_nottingham_internal_coll_client AJ/RD
_nottingham_internal_coll_type custom
_nottingham_internal_coll_frame_time '6 and 24s'
_nottingham_internal_coll_frame_width '1 degree'
_nottingham_internal_coll_frame_method '\w scans'
_nottingham_internal_coll_user WL
_nottingham_internal_coll_date 28/3/2010
_nottingham_internal_process_user WL
_nottingham_internal_process_date 31/03/2010
_nottingham_internal_solution_user WL
_nottingham_internal_solution_date 30/03/2010
_nottingham_internal_refinement_user WL
_nottingham_internal_refinement_date 31/3/2010
_nottingham_internal_validation_user WL
_nottingham_internal_validation_date 31/3/2010
_nottingham_internal_archive_date WL

loop_
_symmetry_equiv_pos_as_xyz
'x, y, z'
'-x, y+1/2, -z'

loop_
_atom_site_label
_atom_site_type_symbol
_atom_site_fract_x
_atom_site_fract_y
_atom_site_fract_z
_atom_site_U_iso_or_equiv
_atom_site_adp_type
_atom_site_occupancy
_atom_site_symmetry_multiplicity
_atom_site_calc_flag
_atom_site_refinement_flags
Cl1 Cl 0.68736(9) 0.28361(14) 0.50273(5) 0.0556(3) Uani 1 1 d .
C1 C 0.5052(4) 0.1750(4) 0.59715(19) 0.0443(7) Uani 1 1 d .
H1A H 0.5288 0.0510 0.5857 0.053 Uiso 1 1 calc R
H1B H 0.4302 0.2153 0.5538 0.053 Uiso 1 1 calc R
C2 C 0.6309(3) 0.2914(5) 0.59942(18) 0.0446(7) Uani 1 1 d .
H2A H 0.7073 0.2454 0.6415 0.054 Uiso 1 1 calc R
C3 C 0.6000(4) 0.4811(4) 0.61942(19) 0.0416(7) Uani 1 1 d .
H3A H 0.5235 0.5286 0.5789 0.050 Uiso 1 1 calc R
H3B H 0.6831 0.5561 0.6194 0.050 Uiso 1 1 calc R
C4 C 0.5587(3) 0.4835(4) 0.70252(18) 0.0389(7) Uani 1 1 d .
H4A H 0.5384 0.6074 0.7160 0.047 Uiso 1 1 calc R
H4B H 0.6387 0.4425 0.7425 0.047 Uiso 1 1 calc R
C4A C 0.4316(3) 0.3668(4) 0.70959(17) 0.0341(6) Uani 1 1 d .
C4B C 0.4202(3) 0.3537(3) 0.80031(17) 0.0309(5) Uani 1 1 d .
H4BA H 0.5153 0.3233 0.8295 0.037 Uiso 1 1 calc R
C4C C 0.3251(3) 0.2004(4) 0.81671(17) 0.0337(6) Uani 1 1 d .
H4CA H 0.2298 0.2218 0.7857 0.040 Uiso 1 1 calc R
C5 C 0.3777(4) 0.0234(4) 0.79091(19) 0.0401(7) Uani 1 1 d .
H5A H 0.4529 -0.0196 0.8335 0.048 Uiso 1 1 calc R
H5B H 0.3013 -0.0643 0.7853 0.048 Uiso 1 1 calc R
C6 C 0.4310(4) 0.0328(4) 0.71391(19) 0.0416(7) Uani 1 1 d .
H6A H 0.4490 -0.0759 0.6893 0.050 Uiso 1 1 calc R
C6A C 0.4551(3) 0.1831(4) 0.67724(18) 0.0371(6) Uani 1 1 d .
C7 C 0.3811(3) 0.5291(4) 0.83597(18) 0.0338(6) Uani 1 1 d .
H7A H 0.2916 0.5706 0.8049 0.041 Uiso 1 1 calc R
H7B H 0.4523 0.6192 0.8302 0.041 Uiso 1 1 calc R
C8 C 0.3680(3) 0.5160(4) 0.92465(18) 0.0355(6) Uani 1 1 d .
H8A H 0.4602 0.4906 0.9571 0.043 Uiso 1 1 calc R
H8B H 0.3356 0.6312 0.9426 0.043 Uiso 1 1 calc R
C8A C 0.2662(3) 0.3699(4) 0.93864(17) 0.0317(6) Uani 1 1 d .
C9 C 0.2675(3) 0.3155(4) 1.02756(17) 0.0327(6) Uani 1 1 d .
H9A H 0.3665 0.3182 1.0552 0.039 Uiso 1 1 calc R
C10 C 0.2224(3) 0.1168(4) 1.02175(19) 0.0402(7) Uani 1 1 d .
H10A H 0.2833 0.0457 1.0628 0.048 Uiso 1 1 calc R
H10B H 0.1256 0.1047 1.0306 0.048 Uiso 1 1 calc R
C11 C 0.2349(4) 0.0516(5) 0.9371(2) 0.0440(7) Uani 1 1 d .
H11A H 0.2843 -0.0635 0.9394 0.053 Uiso 1 1 calc R
H11B H 0.1423 0.0386 0.9030 0.053 Uiso 1 1 calc R
C11A C 0.3180(3) 0.1979(4) 0.90596(17) 0.0320(6) Uani 1 1 d .
H11C H 0.4157 0.1825 0.9345 0.038 Uiso 1 1 calc R
C12 C 0.1838(3) 0.4238(4) 1.07984(17) 0.0368(6) Uani 1 1 d .
H12A H 0.0832 0.4113 1.0564 0.044 Uiso 1 1 calc R
C13 C 0.2066(3) 0.3476(5) 1.16570(18) 0.0406(7) Uani 1 1 d .
H13A H 0.2107 0.2165 1.1624 0.049 Uiso 1 1 calc R
H13B H 0.2977 0.3891 1.1946 0.049 Uiso 1 1 calc R
C14 C 0.0962(3) 0.3974(5) 1.2145(2) 0.0472(8) Uani 1 1 d .
H14A H 0.0045 0.3569 1.1859 0.057 Uiso 1 1 calc R
H14B H 0.0928 0.5283 1.2193 0.057 Uiso 1 1 calc R
C15 C 0.1244(3) 0.3154(6) 1.29799(19) 0.0491(8) Uani 1 1 d .
H15A H 0.2094 0.3702 1.3286 0.059 Uiso 1 1 calc R
H15B H 0.1434 0.1873 1.2926 0.059 Uiso 1 1 calc R
C16 C 0.0071(4) 0.3354(6) 1.3470(2) 0.0583(10) Uani 1 1 d .
H16A H -0.0796 0.2843 1.3150 0.070 Uiso 1 1 calc R
C17 C 0.0419(5) 0.2317(10) 1.4246(3) 0.092(2) Uani 1 1 d .
H17A H 0.0552 0.1062 1.4126 0.138 Uiso 1 1 calc R
H17B H -0.0342 0.2429 1.4548 0.138 Uiso 1 1 calc R
H17C H 0.1274 0.2788 1.4566 0.138 Uiso 1 1 calc R
C18 C 0.2998(3) 0.4473(5) 0.65989(18) 0.0410(7) Uani 1 1 d .
H18A H 0.3058 0.4415 0.6028 0.062 Uiso 1 1 calc R
H18B H 0.2910 0.5714 0.6756 0.062 Uiso 1 1 calc R
H18C H 0.2186 0.3803 0.6695 0.062 Uiso 1 1 calc R
C19 C 0.1162(3) 0.4173(5) 0.89750(18) 0.0441(7) Uani 1 1 d .
H19A H 0.1122 0.4261 0.8395 0.066 Uiso 1 1 calc R
H19B H 0.0893 0.5312 0.9181 0.066 Uiso 1 1 calc R
H19C H 0.0523 0.3244 0.9089 0.066 Uiso 1 1 calc R
C20 C 0.2198(4) 0.6214(5) 1.08198(19) 0.0424(7) Uani 1 1 d .
H20A H 0.1782 0.6801 1.1236 0.064 Uiso 1 1 calc R
H20B H 0.1834 0.6749 1.0298 0.064 Uiso 1 1 calc R
H20C H 0.3208 0.6359 1.0939 0.064 Uiso 1 1 calc R
C21 C -0.0199(5) 0.5278(7) 1.3638(2) 0.0664(11) Uani 1 1 d .
H21A H -0.0954 0.5357 1.3947 0.100 Uiso 1 1 calc R
H21B H -0.0462 0.5918 1.3131 0.100 Uiso 1 1 calc R
H21C H 0.0643 0.5809 1.3946 0.100 Uiso 1 1 calc R

loop_
_atom_site_aniso_label
_atom_site_aniso_U_11
_atom_site_aniso_U_22
_atom_site_aniso_U_33
_atom_site_aniso_U_23
_atom_site_aniso_U_13
_atom_site_aniso_U_12
Cl1 0.0589(5) 0.0657(5) 0.0470(4) -0.0088(4) 0.0230(3) 0.0023(4)
C1 0.0570(19) 0.0376(16) 0.0395(16) -0.0085(13) 0.0117(14) -0.0003(14)
C2 0.0483(16) 0.0539(18) 0.0340(14) -0.0040(14) 0.0132(12) 0.0056(16)
C3 0.0466(17) 0.0411(16) 0.0405(16) -0.0033(13) 0.0167(13) -0.0089(13)
C4 0.0488(17) 0.0322(14) 0.0378(15) -0.0054(12) 0.0129(12) -0.0074(12)
C4A 0.0417(15) 0.0274(13) 0.0340(14) -0.0003(10) 0.0092(11) -0.0024(11)
C4B 0.0349(13) 0.0218(11) 0.0369(14) -0.0004(10) 0.0085(10) -0.0008(10)
C4C 0.0420(15) 0.0244(12) 0.0347(14) -0.0020(11) 0.0068(11) -0.0041(11)
C5 0.0546(18) 0.0218(12) 0.0437(16) -0.0023(11) 0.0078(13) -0.0062(12)
C6 0.0536(18) 0.0269(13) 0.0447(17) -0.0058(12) 0.0094(13) 0.0000(13)
C6A 0.0436(15) 0.0299(14) 0.0373(15) -0.0030(12) 0.0054(12) -0.0007(12)
C7 0.0398(14) 0.0215(12) 0.0436(15) 0.0011(11) 0.0169(12) 0.0018(11)
C8 0.0449(15) 0.0212(12) 0.0424(15) -0.0011(10) 0.0134(12) 0.0010(11)
C8A 0.0318(13) 0.0303(13) 0.0346(14) 0.0022(10) 0.0098(11) 0.0023(10)
C9 0.0305(12) 0.0324(14) 0.0356(13) 0.0024(11) 0.0071(10) -0.0010(11)
C10 0.0435(16) 0.0381(15) 0.0407(16) 0.0054(13) 0.0118(12) -0.0060(13)
C11 0.0558(19) 0.0358(15) 0.0419(16) -0.0006(13) 0.0131(14) -0.0165(14)
C11A 0.0353(13) 0.0252(12) 0.0357(14) 0.0007(11) 0.0069(11) -0.0053(11)
C12 0.0339(14) 0.0421(15) 0.0363(15) 0.0058(12) 0.0113(11) 0.0049(12)
C13 0.0345(14) 0.0490(17) 0.0389(15) 0.0081(13) 0.0082(11) 0.0068(12)
C14 0.0419(16) 0.060(2) 0.0412(16) 0.0081(15) 0.0121(13) 0.0102(15)
C15 0.0430(16) 0.064(2) 0.0424(16) 0.0113(16) 0.0126(12) 0.0129(16)
C16 0.0508(19) 0.081(3) 0.0463(18) 0.0112(18) 0.0170(15) 0.0063(19)
C17 0.071(3) 0.149(6) 0.066(3) 0.044(3) 0.037(2) 0.031(3)
C18 0.0425(16) 0.0453(17) 0.0370(15) 0.0063(12) 0.0113(12) 0.0049(13)
C19 0.0400(15) 0.0555(19) 0.0365(15) 0.0085(14) 0.0060(12) 0.0059(14)
C20 0.0482(17) 0.0413(16) 0.0409(16) 0.0009(13) 0.0164(13) 0.0112(14)
C21 0.065(2) 0.090(3) 0.048(2) -0.001(2) 0.0180(17) 0.015(2)

loop_
_atom_type_symbol
_atom_type_description
_atom_type_scat_dispersion_real
_atom_type_scat_dispersion_imag
_atom_type_scat_source
C C 0.0181 0.0091 'International Tables Vol C Tables 4.2.6.8 and 6.1.1.4'
H H 0.0000 0.0000 'International Tables Vol C Tables 4.2.6.8 and 6.1.1.4'
Cl Cl 0.3639 0.7018 'International Tables Vol C Tables 4.2.6.8 and 6.1.1.4'

loop_
_geom_angle_atom_site_label_1
_geom_angle_atom_site_label_2
_geom_angle_atom_site_label_3
_geom_angle
C2 C1 C6A 110.1(2)
C2 C1 H1A 109.6
C6A C1 H1A 109.6
C2 C1 H1B 109.6
C6A C1 H1B 109.6
H1A C1 H1B 108.2
C1 C2 C3 111.2(3)
C1 C2 Cl1 109.6(2)
C3 C2 Cl1 109.7(2)
C1 C2 H2A 108.8
C3 C2 H2A 108.8
Cl1 C2 H2A 108.8
C2 C3 C4 108.2(3)
C2 C3 H3A 110.1
C4 C3 H3A 110.1
C2 C3 H3B 110.1
C4 C3 H3B 110.1
H3A C3 H3B 108.4
C3 C4 C4A 114.3(2)
C3 C4 H4A 108.7
C4A C4 H4A 108.7
C3 C4 H4B 108.7
C4A C4 H4B 108.7
H4A C4 H4B 107.6
C6A C4A C18 109.1(2)
C6A C4A C4 108.3(2)
C18 C4A C4 110.1(3)
C6A C4A C4B 109.8(2)
C18 C4A C4B 111.5(2)
C4 C4A C4B 108.0(2)
C7 C4B C4C 112.0(2)
C7 C4B C4A 113.6(2)
C4C C4B C4A 112.0(2)
C7 C4B H4BA 106.2
C4C C4B H4BA 106.2
C4A C4B H4BA 106.2
C5 C4C C11A 110.5(2)
C5 C4C C4B 111.0(2)
C11A C4C C4B 108.8(2)
C5 C4C H4CA 108.8
C11A C4C H4CA 108.8
C4B C4C H4CA 108.8
C6 C5 C4C 113.5(2)
C6 C5 H5A 108.9
C4C C5 H5A 108.9
C6 C5 H5B 108.9
C4C C5 H5B 108.9
H5A C5 H5B 107.7
C6A C6 C5 124.6(3)
C6A C6 H6A 117.7
C5 C6 H6A 117.7
C6 C6A C4A 123.6(3)
C6 C6A C1 119.5(3)
C4A C6A C1 116.8(2)
C4B C7 C8 113.7(2)
C4B C7 H7A 108.8
C8 C7 H7A 108.8
C4B C7 H7B 108.8
C8 C7 H7B 108.8
H7A C7 H7B 107.7
C8A C8 C7 111.5(2)
C8A C8 H8A 109.3
C7 C8 H8A 109.3
C8A C8 H8B 109.3
C7 C8 H8B 109.3
H8A C8 H8B 108.0
C11A C8A C8 106.6(2)
C11A C8A C19 112.3(2)
C8 C8A C19 110.8(2)
C11A C8A C9 100.4(2)
C8 C8A C9 116.4(2)
C19 C8A C9 109.9(2)
C12 C9 C10 111.8(2)
C12 C9 C8A 120.1(2)
C10 C9 C8A 103.7(2)
C12 C9 H9A 106.8
C10 C9 H9A 106.8
C8A C9 H9A 106.8
C11 C10 C9 107.3(2)
C11 C10 H10A 110.3
C9 C10 H10A 110.3
C11 C10 H10B 110.3
C9 C10 H10B 110.3
H10A C10 H10B 108.5
C11A C11 C10 103.1(2)
C11A C11 H11A 111.1
C10 C11 H11A 111.1
C11A C11 H11B 111.1
C10 C11 H11B 111.1
H11A C11 H11B 109.1
C11 C11A C4C 118.3(2)
C11 C11A C8A 104.9(2)
C4C C11A C8A 115.1(2)
C11 C11A H11C 105.9
C4C C11A H11C 105.9
C8A C11A H11C 105.9
C20 C12 C9 112.7(2)
C20 C12 C13 110.2(3)
C9 C12 C13 110.0(2)
C20 C12 H12A 107.9
C9 C12 H12A 107.9
C13 C12 H12A 107.9
C14 C13 C12 115.0(3)
C14 C13 H13A 108.5
C12 C13 H13A 108.5
C14 C13 H13B 108.5
C12 C13 H13B 108.5
H13A C13 H13B 107.5
C13 C14 C15 112.0(3)
C13 C14 H14A 109.2
C15 C14 H14A 109.2
C13 C14 H14B 109.2
C15 C14 H14B 109.2
H14A C14 H14B 107.9
C14 C15 C16 115.5(3)
C14 C15 H15A 108.4
C16 C15 H15A 108.4
C14 C15 H15B 108.4
C16 C15 H15B 108.4
H15A C15 H15B 107.5
C21 C16 C17 110.5(4)
C21 C16 C15 111.6(4)
C17 C16 C15 110.0(3)
C21 C16 H16A 108.2
C17 C16 H16A 108.2
C15 C16 H16A 108.2
C16 C17 H17A 109.5
C16 C17 H17B 109.5
H17A C17 H17B 109.5
C16 C17 H17C 109.5
H17A C17 H17C 109.5
H17B C17 H17C 109.5
C4A C18 H18A 109.5
C4A C18 H18B 109.5
H18A C18 H18B 109.5
C4A C18 H18C 109.5
H18A C18 H18C 109.5
H18B C18 H18C 109.5
C8A C19 H19A 109.5
C8A C19 H19B 109.5
H19A C19 H19B 109.5
C8A C19 H19C 109.5
H19A C19 H19C 109.5
H19B C19 H19C 109.5
C12 C20 H20A 109.5
C12 C20 H20B 109.5
H20A C20 H20B 109.5
C12 C20 H20C 109.5
H20A C20 H20C 109.5
H20B C20 H20C 109.5
C16 C21 H21A 109.5
C16 C21 H21B 109.5
H21A C21 H21B 109.5
C16 C21 H21C 109.5
H21A C21 H21C 109.5
H21B C21 H21C 109.5

loop_
_geom_bond_atom_site_label_1
_geom_bond_atom_site_label_2
_geom_bond_distance
Cl1 C2 1.821(3)
C1 C2 1.506(5)
C1 C6A 1.524(4)
C1 H1A 0.9900
C1 H1B 0.9900
C2 C3 1.511(5)
C2 H2A 1.0000
C3 C4 1.533(4)
C3 H3A 0.9900
C3 H3B 0.9900
C4 C4A 1.546(4)
C4 H4A 0.9900
C4 H4B 0.9900
C4A C6A 1.521(4)
C4A C18 1.536(4)
C4A C4B 1.564(4)
C4B C7 1.529(4)
C4B C4C 1.540(4)
C4B H4BA 1.0000
C4C C5 1.521(4)
C4C C11A 1.527(4)
C4C H4CA 1.0000
C5 C6 1.490(5)
C5 H5A 0.9900
C5 H5B 0.9900
C6 C6A 1.333(4)
C6 H6A 0.9500
C7 C8 1.534(4)
C7 H7A 0.9900
C7 H7B 0.9900
C8 C8A 1.530(4)
C8 H8A 0.9900
C8 H8B 0.9900
C8A C11A 1.530(4)
C8A C19 1.553(4)
C8A C9 1.560(4)
C9 C12 1.542(4)
C9 C10 1.559(4)
C9 H9A 1.0000
C10 C11 1.541(4)
C10 H10A 0.9900
C10 H10B 0.9900
C11 C11A 1.519(4)
C11 H11A 0.9900
C11 H11B 0.9900
C11A H11C 1.0000
C12 C20 1.529(5)
C12 C13 1.544(4)
C12 H12A 1.0000
C13 C14 1.519(4)
C13 H13A 0.9900
C13 H13B 0.9900
C14 C15 1.525(4)
C14 H14A 0.9900
C14 H14B 0.9900
C15 C16 1.539(5)
C15 H15A 0.9900
C15 H15B 0.9900
C16 C21 1.510(7)
C16 C17 1.517(6)
C16 H16A 1.0000
C17 H17A 0.9800
C17 H17B 0.9800
C17 H17C 0.9800
C18 H18A 0.9800
C18 H18B 0.9800
C18 H18C 0.9800
C19 H19A 0.9800
C19 H19B 0.9800
C19 H19C 0.9800
C20 H20A 0.9800
C20 H20B 0.9800
C20 H20C 0.9800
C21 H21A 0.9800
C21 H21B 0.9800
C21 H21C 0.9800

loop_
_geom_torsion_atom_site_label_1
_geom_torsion_atom_site_label_2
_geom_torsion_atom_site_label_3
_geom_torsion_atom_site_label_4
_geom_torsion
C6A C1 C2 C3 -57.5(3)
C6A C1 C2 Cl1 -178.9(2)
C1 C2 C3 C4 61.0(3)
Cl1 C2 C3 C4 -177.7(2)
C2 C3 C4 C4A -58.4(4)
C3 C4 C4A C6A 50.3(3)
C3 C4 C4A C18 -68.9(3)
C3 C4 C4A C4B 169.2(2)
C6A C4A C4B C7 -173.8(2)
C18 C4A C4B C7 -52.8(3)
C4 C4A C4B C7 68.3(3)
C6A C4A C4B C4C -45.7(3)
C18 C4A C4B C4C 75.3(3)
C4 C4A C4B C4C -163.6(2)
C7 C4B C4C C5 -172.2(2)
C4A C4B C4C C5 58.8(3)
C7 C4B C4C C11A -50.3(3)
C4A C4B C4C C11A -179.3(2)
C11A C4C C5 C6 -161.1(3)
C4B C4C C5 C6 -40.2(4)
C4C C5 C6 C6A 11.6(5)
C5 C6 C6A C4A 0.2(5)
C5 C6 C6A C1 -178.0(3)
C18 C4A C6A C6 -105.4(3)
C4 C4A C6A C6 134.8(3)
C4B C4A C6A C6 17.0(4)
C18 C4A C6A C1 72.8(3)
C4 C4A C6A C1 -47.0(3)
C4B C4A C6A C1 -164.8(2)
C2 C1 C6A C6 -129.9(3)
C2 C1 C6A C4A 51.8(4)
C4C C4B C7 C8 51.1(3)
C4A C4B C7 C8 179.2(2)
C4B C7 C8 C8A -54.8(3)
C7 C8 C8A C11A 56.2(3)
C7 C8 C8A C19 -66.3(3)
C7 C8 C8A C9 167.2(2)
C11A C8A C9 C12 -161.9(2)
C8 C8A C9 C12 83.5(3)
C19 C8A C9 C12 -43.4(3)
C11A C8A C9 C10 -36.3(3)
C8 C8A C9 C10 -150.8(2)
C19 C8A C9 C10 82.2(3)
C12 C9 C10 C11 145.4(3)
C8A C9 C10 C11 14.6(3)
C9 C10 C11 C11A 13.2(3)
C10 C11 C11A C4C -167.0(3)
C10 C11 C11A C8A -37.1(3)
C5 C4C C11A C11 -55.0(4)
C4B C4C C11A C11 -177.2(3)
C5 C4C C11A C8A 180.0(2)
C4B C4C C11A C8A 57.8(3)
C8 C8A C11A C11 167.8(2)
C19 C8A C11A C11 -70.6(3)
C9 C8A C11A C11 46.1(3)
C8 C8A C11A C4C -60.4(3)
C19 C8A C11A C4C 61.1(3)
C9 C8A C11A C4C 177.8(2)
C10 C9 C12 C20 -176.3(3)
C8A C9 C12 C20 -54.5(3)
C10 C9 C12 C13 60.3(3)
C8A C9 C12 C13 -177.9(2)
C20 C12 C13 C14 75.3(4)
C9 C12 C13 C14 -160.0(3)
C12 C13 C14 C15 179.2(3)
C13 C14 C15 C16 -171.2(4)
C14 C15 C16 C21 -63.0(5)
C14 C15 C16 C17 174.0(4)
